data_7213599
loop_
_publ_author_name
'Liu, Qing-Yan'
'Li, Yi-Lei'
'Xiong, Wei-Lu'
'Wang, Yu-Ling'
'Luo, Feng'
'Liu, Cai-Ming'
'Chen, Li-Li'

_publ_section_title
;
 Urothermal synthesis of mononuclear lanthanide compounds: slow
 magnetization relaxation observed in Dy analogue
;
_journal_issue 4
_journal_name_full CrystEngComm
_journal_page_first 585
_journal_paper_doi 10.1039/c3ce41762j
_journal_volume 16
_journal_year 2014
_chemical_formula_sum 'C24 H48 Dy N19 O17'
_chemical_formula_weight 1037.31
_chemical_name_systematic
; 
 ? 
;
_space_group_IT_number 15
_symmetry_cell_setting monoclinic
_symmetry_space_group_name_Hall '-C 2yc'
_symmetry_space_group_name_H-M 'C 1 2/c 1'
_atom_sites_solution_hydrogens geom
_atom_sites_solution_primary direct
_atom_sites_solution_secondary difmap
_audit_creation_method SHELXL-97
_cell_angle_alpha 90.00
_cell_angle_beta 114.525(4)
_cell_angle_gamma 90.00
_cell_formula_units_Z 4
_cell_length_a 24.461(6)
_cell_length_b 12.134(3)
_cell_length_c 14.921(4)
_cell_measurement_reflns_used 9930
_cell_measurement_temperature 296(2)
_cell_measurement_theta_max 27.43
_cell_measurement_theta_min 2.65
_cell_volume 4029.1(18)
_computing_cell_refinement 'Bruker SMART'
_computing_data_collection 'Bruker SMART'
_computing_data_reduction 'Bruker SAINT'
_computing_molecular_graphics 'Bruker SHELXTL'
_computing_publication_material 'Bruker SHELXTL'
_computing_structure_refinement 'SHELXL-97 (Sheldrick, 1997)'
_computing_structure_solution 'SHELXS-97 (Sheldrick, 1990)'
_diffrn_ambient_temperature 296(2)
_diffrn_measured_fraction_theta_full 0.991
_diffrn_measured_fraction_theta_max 0.991
_diffrn_measurement_device_type 'CCD area detector'
_diffrn_measurement_method 'phi and omega scans'
_diffrn_radiation_monochromator graphite
_diffrn_radiation_source 'fine-focus sealed tube'
_diffrn_radiation_type MoK\a
_diffrn_radiation_wavelength 0.71073
_diffrn_reflns_av_R_equivalents 0.0136
_diffrn_reflns_av_sigmaI/netI 0.0124
_diffrn_reflns_limit_h_max 31
_diffrn_reflns_limit_h_min -31
_diffrn_reflns_limit_k_max 15
_diffrn_reflns_limit_k_min -15
_diffrn_reflns_limit_l_max 19
_diffrn_reflns_limit_l_min -19
_diffrn_reflns_number 17134
_diffrn_reflns_theta_full 27.49
_diffrn_reflns_theta_max 27.49
_diffrn_reflns_theta_min 2.79
_exptl_absorpt_coefficient_mu 1.949
_exptl_absorpt_correction_T_max 0.8290
_exptl_absorpt_correction_T_min 0.5656
_exptl_absorpt_correction_type multi-scan
_exptl_absorpt_process_details '(SADABS; Bruker 2008)'
_exptl_crystal_colour colorless
_exptl_crystal_density_diffrn 1.710
_exptl_crystal_density_method 'not measured'
_exptl_crystal_description prism
_exptl_crystal_F_000 2108
_exptl_crystal_size_max 0.33
_exptl_crystal_size_mid 0.18
_exptl_crystal_size_min 0.10
_refine_diff_density_max 1.440
_refine_diff_density_min -0.777
_refine_diff_density_rms 0.088
_refine_ls_extinction_method none
_refine_ls_goodness_of_fit_ref 1.003
_refine_ls_hydrogen_treatment constr
_refine_ls_matrix_type full
_refine_ls_number_parameters 286
_refine_ls_number_reflns 4581
_refine_ls_number_restraints 2
_refine_ls_restrained_S_all 1.019
_refine_ls_R_factor_all 0.0333
_refine_ls_R_factor_gt 0.0312
_refine_ls_shift/su_max 0.001
_refine_ls_shift/su_mean 0.000
_refine_ls_structure_factor_coef Fsqd
_refine_ls_weighting_details 'calc w=1/[\s^2^(Fo^2^)+(0.0612P)^2^+7.1442P] where P=(Fo^2^+2Fc^2^)/3'
_refine_ls_weighting_scheme calc
_refine_ls_wR_factor_gt 0.0832
_refine_ls_wR_factor_ref 0.0864
_reflns_number_gt 4318
_reflns_number_total 4581
_reflns_threshold_expression >2sigma(I)
_cod_data_source_file c3ce41762j.txt
_cod_data_source_block Dy
_cod_depositor_comments
;
The following automatic conversions were performed:

'_symmetry_cell_setting' value 'Monoclinic' changed to 'monoclinic'
according to
/usr/data/users/saulius/automatic-downloads/current/RSC/lib/dictionaries/cif_core.dic
dictionary named 'cif_core.dic' version 2.4.2 from
2011-04-26.

'_exptl_absorpt_correction_type' value 'Multi-scan'
changed to 'multi-scan' according to
/usr/data/users/saulius/automatic-downloads/current/RSC/lib/dictionaries/cif_core.dic
dictionary named 'cif_core.dic' version 2.4.2 from 2011-04-26.

Automatic conversion script
Id: cif_fix_values 2281 2013-09-26 08:29:07Z andrius 
;
_cod_original_sg_symbol_H-M C2/c
_cod_database_code 7213599

loop_
_symmetry_equiv_pos_as_xyz
'x, y, z'
'-x, y, -z+1/2'
'x+1/2, y+1/2, z'
'-x+1/2, y+1/2, -z+1/2'
'-x, -y, -z'
'x, -y, z-1/2'
'-x+1/2, -y+1/2, -z'
'x+1/2, -y+1/2, z-1/2'

loop_
_atom_site_label
_atom_site_type_symbol
_atom_site_fract_x
_atom_site_fract_y
_atom_site_fract_z
_atom_site_U_iso_or_equiv
_atom_site_adp_type
_atom_site_occupancy
_atom_site_symmetry_multiplicity
_atom_site_calc_flag
_atom_site_refinement_flags
Dy1 Dy 0.0000 0.363930(13) 0.2500 0.03520(8) Uani 1 2 d S
O1 O -0.05086(11) 0.4201(2) 0.34827(18) 0.0525(5) Uani 1 1 d .
O2 O -0.00556(10) 0.20385(19) 0.34094(17) 0.0483(5) Uani 1 1 d .
O4 O 0.05334(9) 0.52065(19) 0.33878(18) 0.0506(5) Uani 1 1 d .
O3 O 0.10106(9) 0.30694(18) 0.33910(17) 0.0468(5) Uani 1 1 d .
O5 O 0.0000 -0.2211(17) 0.2500 0.90(6) Uani 1 2 d SD
O6 O -0.0222(6) -0.1181(13) 0.1896(12) 0.364(14) Uani 1 1 d D
O7 O -0.2795(12) 0.398(2) 0.2808(18) 0.255(13) Uani 0.50 1 d P
O7A O -0.2836(8) 0.3068(17) 0.2101(16) 0.229(9) Uani 0.50 1 d P
O8 O -0.2288(7) 0.3932(8) 0.2097(10) 0.267(7) Uani 1 1 d .
O9 O -0.2169(6) 0.3522(9) 0.3337(12) 0.304(9) Uani 1 1 d .
N2 N -0.11541(17) 0.5150(3) 0.3962(3) 0.0752(10) Uani 1 1 d .
H2A H -0.1366 0.4596 0.3991 0.090 Uiso 1 1 calc R
N1 N -0.04257(19) 0.6039(3) 0.3837(4) 0.0757(11) Uani 1 1 d .
H1A H -0.0112 0.6158 0.3729 0.091 Uiso 1 1 calc R
N4 N -0.04489(18) 0.0473(3) 0.3773(3) 0.0741(10) Uani 1 1 d .
H4A H -0.0189 0.0015 0.3743 0.089 Uiso 1 1 calc R
N3 N -0.08696(19) 0.2033(3) 0.3806(4) 0.0805(12) Uani 1 1 d .
H3A H -0.0935 0.2732 0.3758 0.097 Uiso 1 1 calc R
N7 N 0.15371(13) 0.5282(3) 0.3714(3) 0.0597(8) Uani 1 1 d .
H7A H 0.1592 0.4590 0.3659 0.072 Uiso 1 1 calc R
N8 N 0.10859(15) 0.6804(3) 0.3816(3) 0.0719(10) Uani 1 1 d .
H8A H 0.0813 0.7228 0.3849 0.086 Uiso 1 1 calc R
N6 N 0.19080(14) 0.2154(3) 0.3857(3) 0.0727(10) Uani 1 1 d .
H6A H 0.2128 0.2713 0.3875 0.087 Uiso 1 1 calc R
N5 N 0.11325(17) 0.1242(3) 0.3805(4) 0.0697(11) Uani 1 1 d .
H5A H 0.0772 0.1116 0.3738 0.084 Uiso 1 1 calc R
N9 N 0.0000 -0.13329(18) 0.2500 0.0157(5) Uani 1 2 d SD
N10 N -0.24534(17) 0.3656(3) 0.2556(4) 0.0619(10) Uani 1 1 d .
C1 C -0.06805(14) 0.5072(3) 0.3737(2) 0.0458(6) Uani 1 1 d .
C2 C -0.1267(3) 0.6275(4) 0.4151(4) 0.0772(14) Uani 1 1 d .
H2B H -0.1289 0.6342 0.4783 0.093 Uiso 1 1 calc R
H2C H -0.1638 0.6548 0.3638 0.093 Uiso 1 1 calc R
C3 C -0.0724(2) 0.6889(4) 0.4148(4) 0.0747(12) Uani 1 1 d .
H3B H -0.0845 0.7499 0.3687 0.090 Uiso 1 1 calc R
H3C H -0.0468 0.7163 0.4799 0.090 Uiso 1 1 calc R
C4 C -0.04319(16) 0.1558(3) 0.3641(2) 0.0449(7) Uani 1 1 d .
C5 C -0.0960(2) 0.0160(4) 0.3975(4) 0.0810(13) Uani 1 1 d .
H5B H -0.0834 -0.0263 0.4579 0.097 Uiso 1 1 calc R
H5C H -0.1248 -0.0269 0.3437 0.097 Uiso 1 1 calc R
C6 C -0.1225(3) 0.1263(4) 0.4073(6) 0.0883(19) Uani 1 1 d .
H6B H -0.1647 0.1312 0.3627 0.106 Uiso 1 1 calc R
H6C H -0.1181 0.1385 0.4742 0.106 Uiso 1 1 calc R
C10 C 0.10151(13) 0.5716(3) 0.3614(2) 0.0439(6) Uani 1 1 d .
C11 C 0.20039(18) 0.6108(4) 0.3926(4) 0.0713(12) Uani 1 1 d .
H11A H 0.2145 0.6141 0.3408 0.086 Uiso 1 1 calc R
H11B H 0.2342 0.5962 0.4549 0.086 Uiso 1 1 calc R
C12 C 0.1684(2) 0.7164(4) 0.3970(5) 0.0839(15) Uani 1 1 d .
H12A H 0.1884 0.7519 0.4606 0.101 Uiso 1 1 calc R
H12B H 0.1667 0.7673 0.3459 0.101 Uiso 1 1 calc R
C7 C 0.13210(13) 0.2217(3) 0.3653(2) 0.0418(6) Uani 1 1 d .
C9 C 0.2126(2) 0.1037(4) 0.4044(5) 0.0809(15) Uani 1 1 d .
H9A H 0.2481 0.0982 0.4660 0.097 Uiso 1 1 calc R
H9B H 0.2219 0.0760 0.3514 0.097 Uiso 1 1 calc R
C8 C 0.1597(2) 0.0414(4) 0.4096(5) 0.0835(15) Uani 1 1 d .
H8B H 0.1479 -0.0207 0.3646 0.100 Uiso 1 1 calc R
H8C H 0.1693 0.0152 0.4759 0.100 Uiso 1 1 calc R

loop_
_atom_site_aniso_label
_atom_site_aniso_U_11
_atom_site_aniso_U_22
_atom_site_aniso_U_33
_atom_site_aniso_U_23
_atom_site_aniso_U_13
_atom_site_aniso_U_12
Dy1 0.03092(11) 0.03188(11) 0.04056(12) 0.000 0.01261(8) 0.000
O1 0.0590(13) 0.0451(12) 0.0616(14) -0.0095(10) 0.0333(11) -0.0033(10)
O2 0.0468(11) 0.0478(12) 0.0553(12) 0.0073(10) 0.0263(10) 0.0006(9)
O4 0.0359(10) 0.0437(12) 0.0645(14) -0.0093(10) 0.0132(9) -0.0051(9)
O3 0.0375(10) 0.0417(11) 0.0533(12) 0.0056(9) 0.0111(9) 0.0055(8)
O5 0.32(4) 1.27(14) 0.60(6) 0.000 -0.31(4) 0.000
O6 0.32(2) 0.346(16) 0.53(4) -0.023(15) 0.28(2) -0.171(14)
O7 0.27(2) 0.33(3) 0.24(2) 0.13(2) 0.19(2) 0.19(2)
O7A 0.163(13) 0.24(2) 0.256(19) -0.110(17) 0.057(13) -0.129(14)
O8 0.47(2) 0.155(7) 0.339(15) -0.016(9) 0.330(17) -0.034(10)
O9 0.223(12) 0.201(11) 0.336(17) 0.104(10) -0.033(12) -0.081(8)
N2 0.075(2) 0.074(2) 0.097(3) -0.026(2) 0.057(2) -0.0106(18)
N1 0.079(2) 0.0503(18) 0.119(3) -0.021(2) 0.062(2) -0.0069(18)
N4 0.092(3) 0.0506(18) 0.106(3) 0.0179(18) 0.067(2) 0.0044(17)
N3 0.088(3) 0.0511(19) 0.139(4) 0.006(2) 0.084(3) 0.0004(17)
N7 0.0388(14) 0.0416(15) 0.092(2) -0.0045(14) 0.0206(14) -0.0017(11)
N8 0.0463(16) 0.0433(17) 0.115(3) -0.0239(18) 0.0222(18) -0.0072(13)
N6 0.0402(15) 0.064(2) 0.111(3) 0.030(2) 0.0278(17) 0.0104(14)
N5 0.0495(18) 0.0492(18) 0.111(3) 0.0278(17) 0.034(2) 0.0109(13)
N9 0.0148(11) 0.0062(10) 0.0328(13) 0.000 0.0164(10) 0.000
N10 0.0506(19) 0.0495(18) 0.098(3) -0.0235(17) 0.042(2) -0.0084(12)
C1 0.0481(16) 0.0505(17) 0.0382(14) -0.0081(12) 0.0175(12) -0.0014(13)
C2 0.087(4) 0.083(3) 0.078(3) -0.014(2) 0.051(3) 0.014(2)
C3 0.084(3) 0.058(2) 0.081(3) -0.023(2) 0.034(2) 0.005(2)
C4 0.0484(17) 0.0478(16) 0.0384(15) 0.0023(12) 0.0180(13) -0.0013(13)
C5 0.086(3) 0.067(3) 0.109(4) 0.019(3) 0.059(3) -0.006(2)
C6 0.100(4) 0.072(3) 0.132(5) 0.005(3) 0.086(4) -0.011(2)
C10 0.0357(13) 0.0424(16) 0.0445(15) -0.0039(12) 0.0076(11) -0.0021(11)
C11 0.0408(18) 0.055(2) 0.108(4) -0.001(2) 0.021(2) -0.0085(16)
C12 0.056(2) 0.052(2) 0.141(5) -0.022(3) 0.039(3) -0.0169(18)
C7 0.0371(13) 0.0444(15) 0.0401(14) 0.0059(11) 0.0123(11) 0.0038(11)
C9 0.052(2) 0.065(3) 0.125(4) 0.026(3) 0.036(3) 0.020(2)
C8 0.068(3) 0.061(3) 0.131(4) 0.043(3) 0.051(3) 0.027(2)

loop_
_atom_type_symbol
_atom_type_description
_atom_type_scat_dispersion_real
_atom_type_scat_dispersion_imag
_atom_type_scat_source
C C 0.0033 0.0016 'International Tables Vol C Tables 4.2.6.8 and 6.1.1.4'
H H 0.0000 0.0000 'International Tables Vol C Tables 4.2.6.8 and 6.1.1.4'
N N 0.0061 0.0033 'International Tables Vol C Tables 4.2.6.8 and 6.1.1.4'
O O 0.0106 0.0060 'International Tables Vol C Tables 4.2.6.8 and 6.1.1.4'
Dy Dy -0.1892 4.4098 'International Tables Vol C Tables 4.2.6.8 and 6.1.1.4'

loop_
_geom_angle_atom_site_label_1
_geom_angle_atom_site_label_2
_geom_angle_atom_site_label_3
_geom_angle
_geom_angle_site_symmetry_1
_geom_angle_site_symmetry_3
O3 Dy1 O3 146.10(11) 2 .
O3 Dy1 O4 138.55(8) 2 .
O3 Dy1 O4 73.59(8) . .
O3 Dy1 O4 73.59(8) 2 2
O3 Dy1 O4 138.55(8) . 2
O4 Dy1 O4 73.57(12) . 2
O3 Dy1 O1 74.90(8) 2 .
O3 Dy1 O1 115.30(9) . .
O4 Dy1 O1 74.56(8) . .
O4 Dy1 O1 78.91(9) 2 .
O3 Dy1 O1 115.30(9) 2 2
O3 Dy1 O1 74.90(8) . 2
O4 Dy1 O1 78.91(9) . 2
O4 Dy1 O1 74.56(8) 2 2
O1 Dy1 O1 146.73(12) . 2
O3 Dy1 O2 74.82(8) 2 2
O3 Dy1 O2 77.94(8) . 2
O4 Dy1 O2 144.57(8) . 2
O4 Dy1 O2 118.60(9) 2 2
O1 Dy1 O2 138.12(8) . 2
O1 Dy1 O2 73.61(8) 2 2
O3 Dy1 O2 77.94(8) 2 .
O3 Dy1 O2 74.82(8) . .
O4 Dy1 O2 118.60(9) . .
O4 Dy1 O2 144.57(8) 2 .
O1 Dy1 O2 73.61(8) . .
O1 Dy1 O2 138.12(8) 2 .
O2 Dy1 O2 72.29(11) 2 .
C1 O1 Dy1 139.0(2) . .
C4 O2 Dy1 138.7(2) . .
C10 O4 Dy1 141.9(2) . .
C7 O3 Dy1 140.8(2) . .
C1 N2 C2 111.9(4) . .
C1 N2 H2A 124.1 . .
C2 N2 H2A 124.1 . .
C1 N1 C3 113.4(4) . .
C1 N1 H1A 123.3 . .
C3 N1 H1A 123.3 . .
C4 N4 C5 111.7(4) . .
C4 N4 H4A 124.1 . .
C5 N4 H4A 124.1 . .
C4 N3 C6 113.3(4) . .
C4 N3 H3A 123.3 . .
C6 N3 H3A 123.3 . .
C10 N7 C11 112.5(3) . .
C10 N7 H7A 123.8 . .
C11 N7 H7A 123.8 . .
C10 N8 C12 110.9(3) . .
C10 N8 H8A 124.5 . .
C12 N8 H8A 124.5 . .
C7 N6 C9 111.9(3) . .
C7 N6 H6A 124.0 . .
C9 N6 H6A 124.0 . .
C7 N5 C8 112.8(3) . .
C7 N5 H5A 123.6 . .
C8 N5 H5A 123.6 . .
O6 N9 O6 155(2) 2 .
O6 N9 O5 102.4(11) 2 .
O6 N9 O5 102.4(11) . .
O8 N10 O9 121.9(13) . .
O8 N10 O7 133.8(14) . .
O9 N10 O7 85.8(15) . .
O8 N10 O7A 105.6(15) . .
O9 N10 O7A 122.7(14) . .
O7 N10 O7A 82.9(18) . .
O1 C1 N1 126.0(3) . .
O1 C1 N2 124.8(3) . .
N1 C1 N2 109.2(3) . .
N2 C2 C3 102.9(4) . .
N2 C2 H2B 111.2 . .
C3 C2 H2B 111.2 . .
N2 C2 H2C 111.2 . .
C3 C2 H2C 111.2 . .
H2B C2 H2C 109.1 . .
N1 C3 C2 102.1(4) . .
N1 C3 H3B 111.4 . .
C2 C3 H3B 111.4 . .
N1 C3 H3C 111.4 . .
C2 C3 H3C 111.4 . .
H3B C3 H3C 109.2 . .
O2 C4 N3 126.2(3) . .
O2 C4 N4 124.9(3) . .
N3 C4 N4 108.9(3) . .
N4 C5 C6 103.2(4) . .
N4 C5 H5B 111.1 . .
C6 C5 H5B 111.1 . .
N4 C5 H5C 111.1 . .
C6 C5 H5C 111.1 . .
H5B C5 H5C 109.1 . .
N3 C6 C5 102.3(4) . .
N3 C6 H6B 111.3 . .
C5 C6 H6B 111.3 . .
N3 C6 H6C 111.3 . .
C5 C6 H6C 111.3 . .
H6B C6 H6C 109.2 . .
O4 C10 N7 126.1(3) . .
O4 C10 N8 124.4(3) . .
N7 C10 N8 109.5(3) . .
N7 C11 C12 102.6(3) . .
N7 C11 H11A 111.2 . .
C12 C11 H11A 111.2 . .
N7 C11 H11B 111.2 . .
C12 C11 H11B 111.2 . .
H11A C11 H11B 109.2 . .
N8 C12 C11 104.2(3) . .
N8 C12 H12A 110.9 . .
C11 C12 H12A 110.9 . .
N8 C12 H12B 110.9 . .
C11 C12 H12B 110.9 . .
H12A C12 H12B 108.9 . .
O3 C7 N5 125.8(3) . .
O3 C7 N6 125.1(3) . .
N5 C7 N6 109.1(3) . .
N6 C9 C8 102.8(3) . .
N6 C9 H9A 111.2 . .
C8 C9 H9A 111.2 . .
N6 C9 H9B 111.2 . .
C8 C9 H9B 111.2 . .
H9A C9 H9B 109.1 . .
N5 C8 C9 102.6(3) . .
N5 C8 H8B 111.3 . .
C9 C8 H8B 111.3 . .
N5 C8 H8C 111.3 . .
C9 C8 H8C 111.3 . .
H8B C8 H8C 109.2 . .

loop_
_geom_bond_atom_site_label_1
_geom_bond_atom_site_label_2
_geom_bond_distance
_geom_bond_site_symmetry_2
Dy1 O3 2.372(2) 2
Dy1 O3 2.372(2) .
Dy1 O4 2.375(2) .
Dy1 O4 2.375(2) 2
Dy1 O1 2.383(2) .
Dy1 O1 2.383(2) 2
Dy1 O2 2.405(2) 2
Dy1 O2 2.405(2) .
O1 C1 1.253(4) .
O2 C4 1.253(4) .
O4 C10 1.247(4) .
O3 C7 1.246(4) .
O5 N9 1.07(2) .
O6 N9 0.857(15) .
O7 N10 1.120(16) .
O7A N10 1.149(11) .
O8 N10 0.987(9) .
O9 N10 1.093(14) .
N2 C1 1.337(4) .
N2 C2 1.444(6) .
N2 H2A 0.8600 .
N1 C1 1.308(5) .
N1 C3 1.446(5) .
N1 H1A 0.8600 .
N4 C4 1.334(5) .
N4 C5 1.453(5) .
N4 H4A 0.8600 .
N3 C4 1.326(5) .
N3 C6 1.442(5) .
N3 H3A 0.8600 .
N7 C10 1.331(4) .
N7 C11 1.452(5) .
N7 H7A 0.8600 .
N8 C10 1.349(5) .
N8 C12 1.449(5) .
N8 H8A 0.8600 .
N6 C7 1.340(4) .
N6 C9 1.441(6) .
N6 H6A 0.8600 .
N5 C7 1.323(4) .
N5 C8 1.442(5) .
N5 H5A 0.8600 .
N9 O6 0.857(15) 2
C2 C3 1.525(7) .
C2 H2B 0.9700 .
C2 H2C 0.9700 .
C3 H3B 0.9700 .
C3 H3C 0.9700 .
C5 C6 1.520(7) .
C5 H5B 0.9700 .
C5 H5C 0.9700 .
C6 H6B 0.9700 .
C6 H6C 0.9700 .
C11 C12 1.517(6) .
C11 H11A 0.9700 .
C11 H11B 0.9700 .
C12 H12A 0.9700 .
C12 H12B 0.9700 .
C9 C8 1.529(7) .
C9 H9A 0.9700 .
C9 H9B 0.9700 .
C8 H8B 0.9700 .
C8 H8C 0.9700 .

loop_
_geom_hbond_atom_site_label_D
_geom_hbond_atom_site_label_H
_geom_hbond_atom_site_label_A
_geom_hbond_distance_DH
_geom_hbond_distance_HA
_geom_hbond_distance_DA
_geom_hbond_angle_DHA
_geom_hbond_site_symmetry_A
N1 H1A O4 0.86 2.18 2.878(4) 138.1 .
N2 H2A O9 0.86 2.22 3.003(11) 151.5 .
N3 H3A O1 0.86 2.19 2.879(4) 137.1 .
N4 H4A O6 0.86 2.19 3.013(10) 158.7 2
N5 H5A O2 0.86 2.18 2.882(4) 138.2 .
N6 H6A O8 0.86 2.22 2.940(11) 141.7 2
N7 H7A O3 0.86 2.26 2.930(4) 134.6 .
N8 H8A O5 0.86 2.27 2.830(9) 122.9 1_565
